data_2201815
loop_
_publ_author_name
'Reck, G\"unter'
'Becker, Roland'

_publ_section_title
Bis[<i>N</i>-<i>n</i>-butyl-<i>N</i>-(3,5-di-<i>tert</i>-butyl-2-hydroxybenzyl)dithiocarbamato-\k^2^<i>S,S</i>']zinc(II)
_journal_issue 5
_journal_name_full 'Acta Crystallographica Section E'
_journal_page_first m234
_journal_page_last m235
_journal_paper_doi 10.1107/S1600536803007372
_journal_volume 59
_journal_year 2003
_chemical_formula_iupac '[Zn (C17 H26 N1 O1 S2)2]'
_chemical_formula_moiety 'C34 H52 N2 O2 S4 Zn'
_chemical_formula_sum 'C34 H52 N2 O2 S4 Zn'
_chemical_formula_weight 714.39
_chemical_name_systematic
;
Bis[N-n-butyl-N-(3,5-di-tert-butyl-2-hydroxybenzyl)dithiocarbamato-
\k^2^S,S']zinc(II)
;
_space_group_IT_number 2
_symmetry_cell_setting triclinic
_symmetry_space_group_name_Hall '-P 1'
_symmetry_space_group_name_H-M 'P -1'
_atom_sites_solution_hydrogens geom
_atom_sites_solution_primary direct
_atom_sites_solution_secondary difmap
_audit_creation_method SHELXL-97
_cell_angle_alpha 80.630(10)
_cell_angle_beta 88.39(2)
_cell_angle_gamma 84.11(2)
_cell_formula_units_Z 2
_cell_length_a 8.936(3)
_cell_length_b 10.762(2)
_cell_length_c 19.740(3)
_cell_measurement_reflns_used 25
_cell_measurement_temperature 293(2)
_cell_measurement_theta_max 20
_cell_measurement_theta_min 12
_cell_volume 1863.0(8)
_computing_cell_refinement CAD-4
_computing_data_collection 'CAD-4 (Enraf-Nonius, 1977)'
_computing_data_reduction 'PROCESS in MoLEN (Fair, 1990)'
_computing_molecular_graphics 'SHELXTL (Sheldrick, 1999)'
_computing_publication_material SHELXL97
_computing_structure_refinement 'SHELXL97 (Sheldrick, 1997)'
_computing_structure_solution 'SHELXS97 (Sheldrick, 1990)'
_diffrn_ambient_temperature 293(2)
_diffrn_measured_fraction_theta_full 0.991
_diffrn_measured_fraction_theta_max 0.991
_diffrn_measurement_device_type 'Enraf-Nonius CAD-4'
_diffrn_measurement_method 2\q-\w
_diffrn_radiation_monochromator graphite
_diffrn_radiation_source 'fine-focus sealed tube'
_diffrn_radiation_type MoK\a
_diffrn_radiation_wavelength 0.71073
_diffrn_reflns_av_R_equivalents 0.0078
_diffrn_reflns_av_sigmaI/netI 0.0104
_diffrn_reflns_limit_h_max 10
_diffrn_reflns_limit_h_min 0
_diffrn_reflns_limit_k_max 12
_diffrn_reflns_limit_k_min -12
_diffrn_reflns_limit_l_max 23
_diffrn_reflns_limit_l_min -23
_diffrn_reflns_number 6539
_diffrn_reflns_theta_full 25.00
_diffrn_reflns_theta_max 25.00
_diffrn_reflns_theta_min 1.93
_diffrn_standards_decay_% 1.5
_diffrn_standards_interval_time 120
_diffrn_standards_number 3
_exptl_absorpt_coefficient_mu 0.914
_exptl_absorpt_correction_T_max 0.796
_exptl_absorpt_correction_T_min 0.683
_exptl_absorpt_correction_type '\y scan'
_exptl_absorpt_process_details '(North et al., 1968)'
_exptl_crystal_colour colourless
_exptl_crystal_density_diffrn 1.273
_exptl_crystal_density_method 'not measured'
_exptl_crystal_description prismatic
_exptl_crystal_F_000 760
_exptl_crystal_size_max 0.35
_exptl_crystal_size_mid 0.28
_exptl_crystal_size_min 0.25
_refine_diff_density_max 0.373
_refine_diff_density_min -0.437
_refine_ls_extinction_coef 0.0021(5)
_refine_ls_extinction_expression Fc^*^=kFc[1+0.001xFc^2^\l^3^/sin(2\q)]^-1/4^
_refine_ls_extinction_method SHELXL97
_refine_ls_goodness_of_fit_ref 1.067
_refine_ls_hydrogen_treatment mixed
_refine_ls_matrix_type full
_refine_ls_number_parameters 397
_refine_ls_number_reflns 6517
_refine_ls_number_restraints 118
_refine_ls_restrained_S_all 1.058
_refine_ls_R_factor_all 0.0425
_refine_ls_R_factor_gt 0.0377
_refine_ls_shift/su_max 0.001
_refine_ls_shift/su_mean 0.000
_refine_ls_structure_factor_coef Fsqd
_refine_ls_weighting_details 'w = 1/[\s^2^(Fo^2^)+(0.0517P)^2^+0.9487P] where P = (Fo^2^+2Fc^2^)/3'
_refine_ls_weighting_scheme calc
_refine_ls_wR_factor_gt 0.0968
_refine_ls_wR_factor_ref 0.1011
_reflns_number_gt 5755
_reflns_number_total 6517
_reflns_threshold_expression I>2\s(I)
_cod_data_source_file bt6255.cif
_cod_data_source_block I
_cod_depositor_comments
;
The following automatic conversions were performed:

'_refine_ls_weighting_scheme' value 'calc w =
1/[\s^2^(Fo^2^)+(0.0517P)^2^+0.9487P] where P = (Fo^2^+2Fc^2^)/3' was
changed to 'calc'. New tag '_refine_ls_weighting_details' was
created. The value of the new tag was set to 'w =
1/[\s^2^(Fo^2^)+(0.0517P)^2^+0.9487P] where P = (Fo^2^+2Fc^2^)/3'.

Automatic conversion script
Id: cif_fix_values 3143 2015-03-26 13:38:13Z robertas 
;
_cod_database_code 2201815
_cod_database_fobs_code 2201815

loop_
_symmetry_equiv_pos_as_xyz
'x, y, z'
'-x, -y, -z'

loop_
_atom_site_label
_atom_site_fract_x
_atom_site_fract_y
_atom_site_fract_z
_atom_site_U_iso_or_equiv
_atom_site_adp_type
_atom_site_calc_flag
_atom_site_refinement_flags
_atom_site_occupancy
_atom_site_disorder_assembly
_atom_site_disorder_group
_atom_site_type_symbol
Zn 0.18643(3) 0.78001(3) 0.047980(14) 0.05466(12) Uani d U 1 . . Zn
S1A 0.13501(7) 0.78407(6) 0.16598(3) 0.05060(16) Uani d U 1 . . S
S2A 0.02705(9) 0.62218(7) 0.07508(3) 0.0619(2) Uani d U 1 . . S
O1A 0.24499(19) 0.52297(19) 0.28275(9) 0.0594(5) Uani d DU 1 . . O
N1A -0.0495(2) 0.60536(17) 0.20710(9) 0.0433(4) Uani d U 1 . . N
C1A -0.0039(2) 0.5404(2) 0.33196(11) 0.0411(5) Uani d U 1 . . C
C2A 0.1429(2) 0.4836(2) 0.33291(10) 0.0427(5) Uani d U 1 . . C
C3A 0.1924(3) 0.3836(2) 0.38413(11) 0.0443(5) Uani d U 1 . . C
C4A 0.0885(3) 0.3488(2) 0.43597(11) 0.0466(5) Uani d U 1 . . C
H1 0.1191 0.2836 0.4713 0.056 Uiso calc R 1 . . H
C5A -0.0566(3) 0.4051(2) 0.43806(11) 0.0443(5) Uani d U 1 . . C
C6A -0.1021(3) 0.5002(2) 0.38519(11) 0.0438(5) Uani d U 1 . . C
H2 -0.2003 0.5383 0.3850 0.053 Uiso calc R 1 . . H
C7A -0.0598(3) 0.6442(2) 0.27526(11) 0.0460(5) Uani d U 1 . . C
H3 -0.1639 0.6720 0.2848 0.055 Uiso calc R 1 . . H
H4 -0.0016 0.7157 0.2748 0.055 Uiso calc R 1 . . H
C8A 0.0277(3) 0.6636(2) 0.15531(11) 0.0425(5) Uani d U 1 . . C
C9A -0.1378(3) 0.5005(2) 0.19823(13) 0.0501(6) Uani d U 1 . . C
H5 -0.1457 0.4454 0.2420 0.060 Uiso calc R 1 . . H
H6 -0.0851 0.4512 0.1663 0.060 Uiso calc R 1 . . H
C10A -0.2942(3) 0.5469(3) 0.17167(17) 0.0655(7) Uani d U 1 . . C
H7 -0.3489 0.5907 0.2054 0.079 Uiso calc R 1 . . H
H8 -0.2859 0.6076 0.1300 0.079 Uiso calc R 1 . . H
C11A -0.3825(4) 0.4446(3) 0.1568(2) 0.0844(10) Uani d U 1 . . C
H9 -0.3244 0.3966 0.1258 0.101 Uiso calc R 1 . . H
H10 -0.3978 0.3875 0.1992 0.101 Uiso calc R 1 . . H
C12A -0.5314(4) 0.4917(3) 0.1257(2) 0.1028(13) Uani d U 1 . . C
H11 -0.5817 0.4214 0.1169 0.123 Uiso calc R 1 . . H
H12 -0.5174 0.5476 0.0834 0.123 Uiso calc R 1 . . H
H13 -0.5913 0.5367 0.1568 0.123 Uiso calc R 1 . . H
C13A 0.3514(3) 0.3152(3) 0.38312(13) 0.0558(6) Uani d U 1 . . C
C14A 0.3742(3) 0.2542(3) 0.31875(16) 0.0689(7) Uani d U 1 . . C
H14 0.3001 0.1960 0.3178 0.083 Uiso calc R 1 . . H
H15 0.4729 0.2095 0.3190 0.083 Uiso calc R 1 . . H
H16 0.3641 0.3185 0.2789 0.083 Uiso calc R 1 . . H
C15A 0.4705(3) 0.4069(4) 0.38605(19) 0.0797(9) Uani d U 1 . . C
H17 0.4582 0.4746 0.3478 0.096 Uiso calc R 1 . . H
H18 0.5690 0.3626 0.3840 0.096 Uiso calc R 1 . . H
H19 0.4589 0.4409 0.4281 0.096 Uiso calc R 1 . . H
C16A 0.3757(4) 0.2091(4) 0.44475(18) 0.0927(11) Uani d U 1 . . C
H20 0.3032 0.1494 0.4440 0.111 Uiso calc R 1 . . H
H21 0.3639 0.2444 0.4865 0.111 Uiso calc R 1 . . H
H22 0.4753 0.1670 0.4424 0.111 Uiso calc R 1 . . H
C17A -0.1615(3) 0.3630(3) 0.49651(12) 0.0571(6) Uani d U 1 . . C
H23 -0.2578 0.4113 0.4894 0.069 Uiso calc R 1 . . H
H24 -0.1205 0.3760 0.5389 0.069 Uiso calc R 1 . . H
H25 -0.1731 0.2747 0.4985 0.069 Uiso calc R 1 . . H
S1B 0.42852(7) 0.78399(6) 0.00006(3) 0.05168(17) Uani d U 1 . . S
S2B 0.15922(6) 0.96083(6) -0.03641(3) 0.05032(16) Uani d U 1 . . S
O1B 0.14910(19) 0.97115(17) -0.20215(8) 0.0516(4) Uani d DU 1 . . O
N1B 0.42762(19) 0.98616(16) -0.09759(9) 0.0384(4) Uani d U 1 . . N
C1B 0.3598(2) 1.0957(2) -0.21509(11) 0.0396(5) Uani d U 1 . . C
C2B 0.2536(2) 1.03269(19) -0.24255(11) 0.0388(5) Uani d U 1 . . C
C3B 0.2507(2) 1.0278(2) -0.31290(11) 0.0396(5) Uani d U 1 . . C
C4B 0.3596(3) 1.0871(2) -0.35363(11) 0.0473(5) Uani d U 1 . . C
H26 0.3608 1.0839 -0.4004 0.057 Uiso calc R 1 . . H
C5B 0.4683(3) 1.1519(2) -0.32792(12) 0.0501(6) Uani d U 1 . . C
C6B 0.4653(3) 1.1555(2) -0.25899(12) 0.0461(5) Uani d U 1 . . C
H27 0.5354 1.1988 -0.2409 0.055 Uiso calc R 1 . . H
C7B 0.3633(3) 1.1038(2) -0.13974(11) 0.0423(5) Uani d U 1 . . C
H28 0.4219 1.1720 -0.1334 0.051 Uiso calc R 1 . . H
H29 0.2615 1.1244 -0.1238 0.051 Uiso calc R 1 . . H
C8B 0.3484(2) 0.9183(2) -0.05065(10) 0.0385(5) Uani d U 1 . . C
C9B 0.5908(2) 0.9535(2) -0.10700(12) 0.0454(5) Uani d U 1 . . C
H30 0.6350 0.9210 -0.0625 0.055 Uiso calc R 1 . . H
H31 0.6366 1.0299 -0.1256 0.055 Uiso calc R 1 . . H
C10B 0.6276(3) 0.8570(3) -0.15376(13) 0.0569(6) Uani d U 1 . . C
H32 0.5891 0.8907 -0.1992 0.068 Uiso calc R 1 . . H
H33 0.5790 0.7814 -0.1365 0.068 Uiso calc R 1 . . H
C11B 0.7977(3) 0.8228(4) -0.15838(17) 0.0805(9) Uani d U 1 . . C
H34 0.8180 0.7720 -0.1945 0.097 Uiso calc R 1 . . H
H35 0.8454 0.9003 -0.1717 0.097 Uiso calc R 1 . . H
C12B 0.8670(4) 0.7542(4) -0.0956(2) 0.0976(12) Uani d U 1 . . C
H36 0.9730 0.7363 -0.1033 0.117 Uiso calc R 1 . . H
H37 0.8224 0.6763 -0.0823 0.117 Uiso calc R 1 . . H
H38 0.8512 0.8049 -0.0597 0.117 Uiso calc R 1 . . H
C13B 0.1301(3) 0.9610(2) -0.34360(12) 0.0470(5) Uani d U 1 . . C
C14B 0.1359(3) 0.8221(2) -0.31077(15) 0.0613(7) Uani d U 1 . . C
H39 0.0601 0.7825 -0.3305 0.074 Uiso calc R 1 . . H
H40 0.1181 0.8163 -0.2622 0.074 Uiso calc R 1 . . H
H41 0.2332 0.7801 -0.3189 0.074 Uiso calc R 1 . . H
C15B -0.0251(3) 1.0287(3) -0.33246(15) 0.0625(7) Uani d U 1 . . C
H42 -0.0273 1.1161 -0.3530 0.075 Uiso calc R 1 . . H
H43 -0.0458 1.0229 -0.2841 0.075 Uiso calc R 1 . . H
H44 -0.0999 0.9896 -0.3533 0.075 Uiso calc R 1 . . H
C16B 0.1525(4) 0.9658(3) -0.42087(14) 0.0697(8) Uani d U 1 . . C
H45 0.1497 1.0524 -0.4429 0.084 Uiso calc R 1 . . H
H46 0.0738 0.9262 -0.4386 0.084 Uiso calc R 1 . . H
H47 0.2481 0.9217 -0.4298 0.084 Uiso calc R 1 . . H
C17B 0.5842(3) 1.2135(3) -0.37498(15) 0.0747(9) Uani d U 1 . . C
H48 0.5687 1.1999 -0.4210 0.090 Uiso calc R 1 . . H
H49 0.6829 1.1771 -0.3604 0.090 Uiso calc R 1 . . H
H50 0.5749 1.3027 -0.3736 0.090 Uiso calc R 1 . . H
H51 0.205(4) 0.590(2) 0.2584(15) 0.089(12) Uiso d D 1 . . H
H52 0.150(4) 0.981(3) -0.1608(7) 0.086(11) Uiso d D 1 . . H

loop_
_atom_site_aniso_label
_atom_site_aniso_U_11
_atom_site_aniso_U_22
_atom_site_aniso_U_33
_atom_site_aniso_U_12
_atom_site_aniso_U_13
_atom_site_aniso_U_23
Zn 0.0602(2) 0.0636(2) 0.03891(17) -0.02071(14) 0.00768(12) 0.00313(13)
S1A 0.0630(4) 0.0513(3) 0.0395(3) -0.0252(3) 0.0044(3) -0.0018(2)
S2A 0.0820(5) 0.0693(4) 0.0395(3) -0.0353(4) 0.0035(3) -0.0072(3)
O1A 0.0434(9) 0.0785(13) 0.0482(10) -0.0085(9) 0.0107(8) 0.0131(9)
N1A 0.0502(11) 0.0407(10) 0.0374(9) -0.0128(8) -0.0016(8) 0.0038(8)
C1A 0.0438(12) 0.0464(12) 0.0332(10) -0.0121(9) 0.0030(9) -0.0023(9)
C2A 0.0419(12) 0.0562(13) 0.0298(10) -0.0150(10) 0.0049(9) -0.0008(9)
C3A 0.0439(12) 0.0558(13) 0.0335(11) -0.0099(10) -0.0031(9) -0.0040(9)
C4A 0.0536(13) 0.0541(13) 0.0312(11) -0.0155(11) -0.0040(9) 0.0029(9)
C5A 0.0506(13) 0.0546(13) 0.0303(10) -0.0200(10) 0.0040(9) -0.0056(9)
C6A 0.0410(12) 0.0534(13) 0.0377(11) -0.0118(10) 0.0043(9) -0.0058(10)
C7A 0.0502(13) 0.0449(12) 0.0409(12) -0.0072(10) 0.0067(10) -0.0005(9)
C8A 0.0474(12) 0.0393(11) 0.0387(11) -0.0097(9) -0.0031(9) 0.0038(9)
C9A 0.0594(14) 0.0417(12) 0.0479(13) -0.0184(10) -0.0007(11) 0.0053(10)
C10A 0.0619(16) 0.0521(15) 0.082(2) -0.0156(12) -0.0024(14) -0.0033(14)
C11A 0.073(2) 0.0599(17) 0.118(3) -0.0246(15) -0.0251(19) 0.0067(17)
C12A 0.085(2) 0.067(2) 0.152(4) -0.0225(18) -0.036(2) 0.010(2)
C13A 0.0467(13) 0.0702(16) 0.0470(13) -0.0011(12) -0.0054(11) -0.0012(12)
C14A 0.0583(16) 0.0737(18) 0.0740(18) 0.0001(14) 0.0057(14) -0.0149(15)
C15A 0.0467(15) 0.103(2) 0.093(2) -0.0083(15) -0.0136(15) -0.0243(19)
C16A 0.075(2) 0.110(3) 0.074(2) 0.0233(19) -0.0068(17) 0.0229(19)
C17A 0.0608(15) 0.0730(17) 0.0384(12) -0.0259(13) 0.0104(11) -0.0011(11)
S1B 0.0528(3) 0.0509(3) 0.0440(3) 0.0021(3) 0.0049(3) 0.0087(3)
S2B 0.0386(3) 0.0663(4) 0.0402(3) -0.0002(3) 0.0055(2) 0.0048(3)
O1B 0.0513(10) 0.0674(11) 0.0390(9) -0.0290(8) 0.0077(7) -0.0036(8)
N1B 0.0371(9) 0.0419(9) 0.0344(9) -0.0070(7) -0.0002(7) 0.0004(7)
C1B 0.0411(11) 0.0373(11) 0.0377(11) -0.0056(9) -0.0027(9) 0.0038(9)
C2B 0.0373(11) 0.0374(11) 0.0383(11) -0.0055(8) 0.0018(9) 0.0042(9)
C3B 0.0415(11) 0.0377(11) 0.0373(11) -0.0051(9) -0.0021(9) 0.0020(9)
C4B 0.0515(13) 0.0536(13) 0.0331(11) -0.0084(10) 0.0016(9) 0.0053(10)
C5B 0.0464(13) 0.0562(14) 0.0434(12) -0.0146(11) 0.0023(10) 0.0101(10)
C6B 0.0433(12) 0.0463(12) 0.0467(12) -0.0157(10) -0.0050(10) 0.0068(10)
C7B 0.0479(12) 0.0383(11) 0.0395(11) -0.0093(9) -0.0024(9) 0.0008(9)
C8B 0.0415(11) 0.0441(11) 0.0293(10) -0.0044(9) 0.0001(8) -0.0036(8)
C9B 0.0418(12) 0.0504(13) 0.0431(12) -0.0127(10) 0.0007(9) 0.0002(10)
C10B 0.0537(14) 0.0690(16) 0.0484(14) -0.0018(12) -0.0017(11) -0.0130(12)
C11B 0.0616(18) 0.100(2) 0.079(2) 0.0047(17) 0.0140(15) -0.0205(18)
C12B 0.072(2) 0.102(3) 0.122(3) 0.0200(19) -0.035(2) -0.039(2)
C13B 0.0503(13) 0.0492(13) 0.0419(12) -0.0112(10) -0.0044(10) -0.0045(10)
C14B 0.0704(17) 0.0487(14) 0.0672(17) -0.0160(12) -0.0054(13) -0.0096(12)
C15B 0.0488(14) 0.0686(17) 0.0708(17) -0.0101(12) -0.0126(13) -0.0091(14)
C16B 0.081(2) 0.087(2) 0.0466(14) -0.0271(16) -0.0089(13) -0.0134(14)
C17B 0.0660(18) 0.097(2) 0.0587(17) -0.0364(16) 0.0106(14) 0.0109(15)

loop_
_atom_type_symbol
_atom_type_description
_atom_type_scat_dispersion_real
_atom_type_scat_dispersion_imag
_atom_type_scat_source
C C 0.0033 0.0016 'International Tables Vol C Tables 4.2.6.8 and 6.1.1.4'
H H 0.0000 0.0000 'International Tables Vol C Tables 4.2.6.8 and 6.1.1.4'
N N 0.0061 0.0033 'International Tables Vol C Tables 4.2.6.8 and 6.1.1.4'
O O 0.0106 0.0060 'International Tables Vol C Tables 4.2.6.8 and 6.1.1.4'
S S 0.1246 0.1234 'International Tables Vol C Tables 4.2.6.8 and 6.1.1.4'
Zn Zn 0.2839 1.4301 'International Tables Vol C Tables 4.2.6.8 and 6.1.1.4'

loop_
_geom_angle_atom_site_label_1
_geom_angle_atom_site_label_2
_geom_angle_atom_site_label_3
_geom_angle
S2A Zn S1B 133.24(3)
S2A Zn S2B 128.80(3)
S1B Zn S2B 77.80(3)
S2A Zn S1A 77.78(3)
S1B Zn S1A 123.11(3)
S2B Zn S1A 123.28(3)
C8A S1A Zn 81.55(8)
C8A S2A Zn 83.53(8)
C2A O1A H51 108(2)
C8A N1A C7A 122.86(19)
C8A N1A C9A 121.22(19)
C7A N1A C9A 115.84(18)
C2A C1A C6A 119.0(2)
C2A C1A C7A 121.94(19)
C6A C1A C7A 119.1(2)
O1A C2A C1A 121.0(2)
O1A C2A C3A 117.3(2)
C1A C2A C3A 121.70(19)
C4A C3A C2A 116.1(2)
C4A C3A C13A 121.9(2)
C2A C3A C13A 122.0(2)
C5A C4A C3A 124.0(2)
C5A C4A H1 118.0
C3A C4A H1 118.0
C6A C5A C4A 117.8(2)
C6A C5A C17A 121.5(2)
C4A C5A C17A 120.7(2)
C5A C6A C1A 121.3(2)
C5A C6A H2 119.4
C1A C6A H2 119.4
N1A C7A C1A 113.22(18)
N1A C7A H3 108.9
C1A C7A H3 108.9
N1A C7A H4 108.9
C1A C7A H4 108.9
H3 C7A H4 107.7
N1A C8A S2A 121.48(17)
N1A C8A S1A 121.38(17)
S2A C8A S1A 117.14(13)
N1A C9A C10A 112.4(2)
N1A C9A H5 109.1
C10A C9A H5 109.1
N1A C9A H6 109.1
C10A C9A H6 109.1
H5 C9A H6 107.8
C11A C10A C9A 114.0(2)
C11A C10A H7 108.7
C9A C10A H7 108.7
C11A C10A H8 108.7
C9A C10A H8 108.7
H7 C10A H8 107.6
C12A C11A C10A 113.7(3)
C12A C11A H9 108.8
C10A C11A H9 108.8
C12A C11A H10 108.8
C10A C11A H10 108.8
H9 C11A H10 107.7
C11A C12A H11 109.5
C11A C12A H12 109.5
H11 C12A H12 109.5
C11A C12A H13 109.5
H11 C12A H13 109.5
H12 C12A H13 109.5
C14A C13A C16A 107.1(3)
C14A C13A C15A 110.2(2)
C16A C13A C15A 107.5(3)
C14A C13A C3A 109.8(2)
C16A C13A C3A 111.2(2)
C15A C13A C3A 110.9(2)
C13A C14A H14 109.5
C13A C14A H15 109.5
H14 C14A H15 109.5
C13A C14A H16 109.5
H14 C14A H16 109.5
H15 C14A H16 109.5
C13A C15A H17 109.5
C13A C15A H18 109.5
H17 C15A H18 109.5
C13A C15A H19 109.5
H17 C15A H19 109.5
H18 C15A H19 109.5
C13A C16A H20 109.5
C13A C16A H21 109.5
H20 C16A H21 109.5
C13A C16A H22 109.5
H20 C16A H22 109.5
H21 C16A H22 109.5
C5A C17A H23 109.5
C5A C17A H24 109.5
H23 C17A H24 109.5
C5A C17A H25 109.5
H23 C17A H25 109.5
H24 C17A H25 109.5
C8B S1B Zn 82.94(8)
C8B S2B Zn 82.54(8)
C2B O1B H52 114(2)
C8B N1B C7B 122.63(18)
C8B N1B C9B 121.54(18)
C7B N1B C9B 115.65(17)
C2B C1B C6B 119.0(2)
C2B C1B C7B 122.22(19)
C6B C1B C7B 118.8(2)
O1B C2B C1B 121.68(19)
O1B C2B C3B 116.86(19)
C1B C2B C3B 121.45(19)
C4B C3B C2B 116.8(2)
C4B C3B C13B 121.7(2)
C2B C3B C13B 121.43(19)
C3B C4B C5B 123.4(2)
C3B C4B H26 118.3
C5B C4B H26 118.3
C6B C5B C4B 117.6(2)
C6B C5B C17B 121.8(2)
C4B C5B C17B 120.6(2)
C5B C6B C1B 121.7(2)
C5B C6B H27 119.1
C1B C6B H27 119.1
N1B C7B C1B 113.36(18)
N1B C7B H28 108.9
C1B C7B H28 108.9
N1B C7B H29 108.9
C1B C7B H29 108.9
H28 C7B H29 107.7
N1B C8B S1B 121.57(16)
N1B C8B S2B 121.71(16)
S1B C8B S2B 116.73(12)
N1B C9B C10B 113.69(19)
N1B C9B H30 108.8
C10B C9B H30 108.8
N1B C9B H31 108.8
C10B C9B H31 108.8
H30 C9B H31 107.7
C9B C10B C11B 110.9(2)
C9B C10B H32 109.5
C11B C10B H32 109.5
C9B C10B H33 109.5
C11B C10B H33 109.5
H32 C10B H33 108.0
C12B C11B C10B 115.2(3)
C12B C11B H34 108.5
C10B C11B H34 108.5
C12B C11B H35 108.5
C10B C11B H35 108.5
H34 C11B H35 107.5
C11B C12B H36 109.5
C11B C12B H37 109.5
H36 C12B H37 109.5
C11B C12B H38 109.5
H36 C12B H38 109.5
H37 C12B H38 109.5
C14B C13B C16B 107.7(2)
C14B C13B C15B 110.2(2)
C16B C13B C15B 107.1(2)
C14B C13B C3B 110.85(19)
C16B C13B C3B 111.6(2)
C15B C13B C3B 109.31(19)
C13B C14B H39 109.5
C13B C14B H40 109.5
H39 C14B H40 109.5
C13B C14B H41 109.5
H39 C14B H41 109.5
H40 C14B H41 109.5
C13B C15B H42 109.5
C13B C15B H43 109.5
H42 C15B H43 109.5
C13B C15B H44 109.5
H42 C15B H44 109.5
H43 C15B H44 109.5
C13B C16B H45 109.5
C13B C16B H46 109.5
H45 C16B H46 109.5
C13B C16B H47 109.5
H45 C16B H47 109.5
H46 C16B H47 109.5
C5B C17B H48 109.5
C5B C17B H49 109.5
H48 C17B H49 109.5
C5B C17B H50 109.5
H48 C17B H50 109.5
H49 C17B H50 109.5

loop_
_geom_bond_atom_site_label_1
_geom_bond_atom_site_label_2
_geom_bond_site_symmetry_2
_geom_bond_distance
_geom_bond_publ_flag
Zn S2A . 2.3147(9) ?
Zn S1B . 2.3382(10) ?
Zn S2B . 2.3433(8) ?
Zn S1A . 2.3680(7) ?
S1A C8A . 1.732(2) ?
S2A C8A . 1.714(2) ?
O1A C2A . 1.373(3) ?
O1A H51 . 0.846(10) ?
N1A C8A . 1.324(3) ?
N1A C7A . 1.471(3) ?
N1A C9A . 1.477(3) ?
C1A C2A . 1.389(3) ?
C1A C6A . 1.393(3) ?
C1A C7A . 1.504(3) ?
C2A C3A . 1.396(3) ?
C3A C4A . 1.394(3) ?
C3A C13A . 1.532(3) ?
C4A C5A . 1.376(3) ?
C4A H1 . 0.9300 ?
C5A C6A . 1.375(3) ?
C5A C17A . 1.507(3) ?
C6A H2 . 0.9300 ?
C7A H3 . 0.9700 ?
C7A H4 . 0.9700 ?
C9A C10A . 1.514(4) ?
C9A H5 . 0.9700 ?
C9A H6 . 0.9700 ?
C10A C11A . 1.489(4) ?
C10A H7 . 0.9700 ?
C10A H8 . 0.9700 ?
C11A C12A . 1.486(5) ?
C11A H9 . 0.9700 ?
C11A H10 . 0.9700 ?
C12A H11 . 0.9600 ?
C12A H12 . 0.9600 ?
C12A H13 . 0.9600 ?
C13A C14A . 1.522(4) ?
C13A C16A . 1.530(4) ?
C13A C15A . 1.532(4) ?
C14A H14 . 0.9600 ?
C14A H15 . 0.9600 ?
C14A H16 . 0.9600 ?
C15A H17 . 0.9600 ?
C15A H18 . 0.9600 ?
C15A H19 . 0.9600 ?
C16A H20 . 0.9600 ?
C16A H21 . 0.9600 ?
C16A H22 . 0.9600 ?
C17A H23 . 0.9600 ?
C17A H24 . 0.9600 ?
C17A H25 . 0.9600 ?
S1B C8B . 1.720(2) ?
S2B C8B . 1.733(2) ?
O1B C2B . 1.364(3) ?
O1B H52 . 0.840(10) ?
N1B C8B . 1.320(3) ?
N1B C7B . 1.469(3) ?
N1B C9B . 1.479(3) ?
C1B C2B . 1.391(3) ?
C1B C6B . 1.396(3) ?
C1B C7B . 1.505(3) ?
C2B C3B . 1.399(3) ?
C3B C4B . 1.385(3) ?
C3B C13B . 1.543(3) ?
C4B C5B . 1.403(3) ?
C4B H26 . 0.9300 ?
C5B C6B . 1.367(3) ?
C5B C17B . 1.504(3) ?
C6B H27 . 0.9300 ?
C7B H28 . 0.9700 ?
C7B H29 . 0.9700 ?
C9B C10B . 1.504(3) ?
C9B H30 . 0.9700 ?
C9B H31 . 0.9700 ?
C10B C11B . 1.530(4) ?
C10B H32 . 0.9700 ?
C10B H33 . 0.9700 ?
C11B C12B . 1.455(5) ?
C11B H34 . 0.9700 ?
C11B H35 . 0.9700 ?
C12B H36 . 0.9600 ?
C12B H37 . 0.9600 ?
C12B H38 . 0.9600 ?
C13B C14B . 1.526(3) ?
C13B C16B . 1.526(3) ?
C13B C15B . 1.527(4) ?
C14B H39 . 0.9600 ?
C14B H40 . 0.9600 ?
C14B H41 . 0.9600 ?
C15B H42 . 0.9600 ?
C15B H43 . 0.9600 ?
C15B H44 . 0.9600 ?
C16B H45 . 0.9600 ?
C16B H46 . 0.9600 ?
C16B H47 . 0.9600 ?
C17B H48 . 0.9600 ?
C17B H49 . 0.9600 ?
C17B H50 . 0.9600 ?
